data_7122377
loop_
_publ_author_name
'Chen, Renjie'
'Liu, Yu'
'Cui, Sunliang'

_publ_section_title
;
 1,4-Conjugate addition/esterification of ortho-quinone methides in a
 multicomponent reaction.
;
_journal_issue 83
_journal_name_full 'Chemical communications (Cambridge, England)'
_journal_page_first 11753
_journal_page_last 11756
_journal_paper_doi 10.1039/c8cc07328g
_journal_volume 54
_journal_year 2018
_chemical_formula_moiety 'C31 H28 Cl N O5 S'
_chemical_formula_sum 'C31 H28 Cl N O5 S'
_chemical_formula_weight 562.05
_space_group_crystal_system triclinic
_space_group_IT_number 2
_space_group_name_Hall '-P 1'
_space_group_name_H-M_alt 'P -1'
_symmetry_space_group_name_Hall '-P 1'
_symmetry_space_group_name_H-M 'P -1'
_atom_sites_solution_hydrogens geom
_atom_sites_solution_primary dual
_audit_creation_date 2018-05-18
_audit_creation_method
;
Olex2 1.2
(compiled 2018.04.26 svn.r3504 for OlexSys, GUI svn.r5492)
;
_audit_update_record
;
2018-07-09 deposited with the CCDC.
2018-09-26 downloaded from the CCDC.
;
_cell_angle_alpha 65.821(14)
_cell_angle_beta 76.706(12)
_cell_angle_gamma 64.368(13)
_cell_formula_units_Z 2
_cell_length_a 10.9353(14)
_cell_length_b 12.3322(18)
_cell_length_c 12.6739(18)
_cell_measurement_reflns_used 1256
_cell_measurement_temperature 293(2)
_cell_measurement_theta_max 29.1752
_cell_measurement_theta_min 3.3163
_cell_volume 1402.9(4)
_computing_cell_refinement
;
CrysAlisPro, Agilent Technologies,
Version 1.171.35.11 (release 16-05-2011 CrysAlis171 .NET)
(compiled May 16 2011,17:55:39)
;
_computing_data_collection
;
CrysAlisPro, Agilent Technologies,
Version 1.171.35.11 (release 16-05-2011 CrysAlis171 .NET)
(compiled May 16 2011,17:55:39)
;
_computing_data_reduction
;
CrysAlisPro, Agilent Technologies,
Version 1.171.35.11 (release 16-05-2011 CrysAlis171 .NET)
(compiled May 16 2011,17:55:39)
;
_computing_molecular_graphics 'Olex2 (Dolomanov et al., 2009)'
_computing_publication_material 'Olex2 (Dolomanov et al., 2009)'
_computing_structure_refinement 'ShelXL (Sheldrick, 2015)'
_computing_structure_solution 'ShelXT (Sheldrick, 2015)'
_diffrn_ambient_temperature 293.15
_diffrn_detector_area_resol_mean 10.3592
_diffrn_measured_fraction_theta_full 0.768
_diffrn_measured_fraction_theta_max 0.770
_diffrn_measurement_details
;
#__ type_ start__ end____ width___ exp.time_
  1 omega  -72.00   22.00   1.0000    8.0000
omega____ theta____ kappa____ phi______ frames
    -      -11.6246  -77.0000 -180.0000 94

#__ type_ start__ end____ width___ exp.time_
  2 omega  -63.00   38.00   1.0000    8.0000
omega____ theta____ kappa____ phi______ frames
    -       11.9371  -38.0000  -60.0000 101

#__ type_ start__ end____ width___ exp.time_
  3 omega  -14.00   75.00   1.0000    8.0000
omega____ theta____ kappa____ phi______ frames
    -       11.9371   38.0000  120.0000 89
;
_diffrn_measurement_device_type 'Xcalibur, Atlas, Gemini ultra'
_diffrn_measurement_method '\w scans'
_diffrn_orient_matrix_UB_11 -0.0034424000
_diffrn_orient_matrix_UB_12 0.0641958000
_diffrn_orient_matrix_UB_13 -0.0234548000
_diffrn_orient_matrix_UB_21 0.0685323000
_diffrn_orient_matrix_UB_22 -0.0223469000
_diffrn_orient_matrix_UB_23 0.0125506000
_diffrn_orient_matrix_UB_31 0.0221064000
_diffrn_orient_matrix_UB_32 -0.0054931000
_diffrn_orient_matrix_UB_33 -0.0554203000
_diffrn_radiation_monochromator graphite
_diffrn_radiation_type MoK\a
_diffrn_radiation_wavelength 0.71073
_diffrn_reflns_av_R_equivalents 0.0699
_diffrn_reflns_av_unetI/netI 0.0748
_diffrn_reflns_Laue_measured_fraction_full 0.768
_diffrn_reflns_Laue_measured_fraction_max 0.770
_diffrn_reflns_limit_h_max 12
_diffrn_reflns_limit_h_min -13
_diffrn_reflns_limit_k_max 14
_diffrn_reflns_limit_k_min -14
_diffrn_reflns_limit_l_max 15
_diffrn_reflns_limit_l_min -14
_diffrn_reflns_number 6749
_diffrn_reflns_point_group_measured_fraction_full 0.768
_diffrn_reflns_point_group_measured_fraction_max 0.770
_diffrn_reflns_theta_full 25.242
_diffrn_reflns_theta_max 25.350
_diffrn_reflns_theta_min 3.326
_diffrn_source 'Enhance (Mo) X-ray Source'
_exptl_absorpt_coefficient_mu 0.252
_exptl_absorpt_correction_T_max 1.00000
_exptl_absorpt_correction_T_min 0.91154
_exptl_absorpt_correction_type multi-scan
_exptl_absorpt_process_details
;
CrysAlisPro, Agilent Technologies,
Version 1.171.35.11 (release 16-05-2011 CrysAlis171 .NET)
(compiled May 16 2011,17:55:39)
Empirical absorption correction using spherical harmonics,
 implemented in SCALE3 ABSPACK scaling algorithm.
;
_exptl_crystal_colour colourless
_exptl_crystal_colour_primary colourless
_exptl_crystal_density_diffrn 1.331
_exptl_crystal_description block
_exptl_crystal_F_000 588
_exptl_crystal_size_max 0.48
_exptl_crystal_size_mid 0.43
_exptl_crystal_size_min 0.39
_refine_diff_density_max 0.306
_refine_diff_density_min -0.362
_refine_diff_density_rms 0.054
_refine_ls_extinction_method none
_refine_ls_goodness_of_fit_ref 1.044
_refine_ls_hydrogen_treatment constr
_refine_ls_matrix_type full
_refine_ls_number_parameters 355
_refine_ls_number_reflns 3953
_refine_ls_number_restraints 0
_refine_ls_restrained_S_all 1.044
_refine_ls_R_factor_all 0.1492
_refine_ls_R_factor_gt 0.0739
_refine_ls_shift/su_max 0.000
_refine_ls_shift/su_mean 0.000
_refine_ls_structure_factor_coef Fsqd
_refine_ls_weighting_details 'w=1/[\s^2^(Fo^2^)+(0.0887P)^2^+1.5803P] where P=(Fo^2^+2Fc^2^)/3'
_refine_ls_weighting_scheme calc
_refine_ls_wR_factor_gt 0.1890
_refine_ls_wR_factor_ref 0.2307
_reflns_Friedel_coverage 0.000
_reflns_number_gt 1983
_reflns_number_total 3953
_reflns_threshold_expression 'I > 2\s(I)'
_cod_data_source_file c8cc07328g2.cif
_cod_data_source_block 180511_crj_11_12a_twin1_hklf4
_cod_depositor_comments 'Adding full bibliography for 7122377.cif.'
_cod_database_code 7122377
_shelx_shelxl_version_number 2016/6
_chemical_oxdiff_formula 'c h n o s cl'
_shelx_space_group_comment
;
The symmetry employed for this shelxl refinement is uniquely defined
by the following loop, which should always be used as a source of
symmetry information in preference to the above space-group names.
They are only intended as comments.
;
_shelx_estimated_absorpt_t_max 0.908
_shelx_estimated_absorpt_t_min 0.889
_olex2_refinement_description
;
1. Fixed Uiso
 At 1.2 times of:
  All C(H) groups, All C(H,H) groups
 At 1.5 times of:
  All C(H,H,H) groups
2.a Ternary CH refined with riding coordinates:
 C14(H14)
2.b Secondary CH2 refined with riding coordinates:
 C15(H15A,H15B)
2.c Aromatic/amide H refined with riding coordinates:
 C1(H1), C2(H2), C3(H3), C4(H4), C5(H5), C9(H9), C10(H10), C12(H12), C19(H19),
 C20(H20), C22(H22), C23(H23), C26(H26), C27(H27), C29(H29), C30(H30)
2.d Idealised Me refined as rotating group:
 C17(H17A,H17B,H17C), C24(H24A,H24B,H24C), C31(H31A,H31B,H31C)
;
_olex2_submission_special_instructions 'No special instructions were received'

loop_
_space_group_symop_operation_xyz
'x, y, z'
'-x, -y, -z'

loop_
_atom_site_label
_atom_site_type_symbol
_atom_site_fract_x
_atom_site_fract_y
_atom_site_fract_z
_atom_site_U_iso_or_equiv
_atom_site_adp_type
_atom_site_occupancy
_atom_site_site_symmetry_order
_atom_site_calc_flag
_atom_site_refinement_flags_posn
Cl1 Cl 0.15301(19) 0.9785(2) 0.5610(2) 0.1156(9) Uani 1 1 d .
S1 S 0.7549(2) 0.66370(17) 0.93804(14) 0.0764(6) Uani 1 1 d .
O1 O 0.9066(5) 0.2695(4) 0.5335(4) 0.0878(15) Uani 1 1 d .
O2 O 0.7067(3) 0.4343(3) 0.4954(3) 0.0483(9) Uani 1 1 d .
O3 O 0.7307(4) 0.5400(4) 0.8055(3) 0.0626(11) Uani 1 1 d .
O4 O 0.8023(6) 0.5325(4) 1.0138(4) 0.0906(16) Uani 1 1 d .
O5 O 0.7855(6) 0.7539(5) 0.9599(4) 0.0948(16) Uani 1 1 d .
N1 N 0.8195(5) 0.6754(5) 0.8022(4) 0.0604(13) Uani 1 1 d .
C1 C 0.7840(7) 0.1284(6) 0.7316(6) 0.0727(18) Uani 1 1 d .
H1 H 0.877481 0.090792 0.717754 0.087 Uiso 1 1 calc R
C2 C 0.7226(9) 0.0655(7) 0.8271(6) 0.083(2) Uani 1 1 d .
H2 H 0.773558 -0.013073 0.879342 0.100 Uiso 1 1 calc R
C3 C 0.5830(9) 0.1194(7) 0.8462(6) 0.081(2) Uani 1 1 d .
H3 H 0.539568 0.076480 0.911122 0.098 Uiso 1 1 calc R
C4 C 0.5094(7) 0.2349(7) 0.7702(6) 0.079(2) Uani 1 1 d .
H4 H 0.415405 0.270345 0.782374 0.095 Uiso 1 1 calc R
C5 C 0.5748(6) 0.2997(6) 0.6746(5) 0.0612(16) Uani 1 1 d .
H5 H 0.524621 0.379972 0.623946 0.073 Uiso 1 1 calc R
C6 C 0.7124(6) 0.2464(5) 0.6542(5) 0.0493(13) Uani 1 1 d .
C7 C 0.7869(6) 0.3129(6) 0.5578(5) 0.0549(15) Uani 1 1 d .
C8 C 0.7757(5) 0.5117(5) 0.4172(4) 0.0452(13) Uani 1 1 d .
C9 C 0.8168(6) 0.5061(6) 0.3072(5) 0.0556(15) Uani 1 1 d .
H9 H 0.800347 0.450515 0.285191 0.067 Uiso 1 1 calc R
C10 C 0.8824(6) 0.5844(6) 0.2309(5) 0.0621(16) Uani 1 1 d .
H10 H 0.911621 0.580331 0.157198 0.075 Uiso 1 1 calc R
C11 C 0.9055(6) 0.6680(6) 0.2613(5) 0.0567(15) Uani 1 1 d .
C12 C 0.8615(6) 0.6731(5) 0.3709(5) 0.0512(14) Uani 1 1 d .
H12 H 0.877665 0.729386 0.391918 0.061 Uiso 1 1 calc R
C13 C 0.7936(5) 0.5968(5) 0.4512(4) 0.0411(12) Uani 1 1 d .
C14 C 0.7372(5) 0.6066(5) 0.5693(4) 0.0437(13) Uani 1 1 d .
H14 H 0.741235 0.520848 0.622024 0.052 Uiso 1 1 calc R
C15 C 0.8201(5) 0.6447(5) 0.6197(4) 0.0489(13) Uani 1 1 d .
H15A H 0.916264 0.599194 0.604937 0.059 Uiso 1 1 calc R
H15B H 0.799925 0.736216 0.582065 0.059 Uiso 1 1 calc R
C16 C 0.7872(6) 0.6131(5) 0.7489(5) 0.0497(14) Uani 1 1 d .
C17 C 0.9782(8) 0.7522(7) 0.1773(6) 0.087(2) Uani 1 1 d .
H17A H 0.971599 0.814541 0.207444 0.131 Uiso 1 1 calc GR
H17B H 0.937316 0.795567 0.104258 0.131 Uiso 1 1 calc GR
H17C H 1.072162 0.700215 0.166701 0.131 Uiso 1 1 calc GR
C18 C 0.5885(5) 0.6968(5) 0.5662(4) 0.0445(13) Uani 1 1 d .
C19 C 0.4894(7) 0.6602(6) 0.6440(6) 0.0636(17) Uani 1 1 d .
H19 H 0.511852 0.577155 0.698188 0.076 Uiso 1 1 calc R
C20 C 0.3542(7) 0.7500(8) 0.6403(6) 0.0729(19) Uani 1 1 d .
H20 H 0.287473 0.725611 0.692438 0.087 Uiso 1 1 calc R
C21 C 0.3207(6) 0.8697(7) 0.5628(6) 0.0684(17) Uani 1 1 d .
C22 C 0.4149(7) 0.9070(6) 0.4854(6) 0.0743(19) Uani 1 1 d .
H22 H 0.390660 0.989989 0.430898 0.089 Uiso 1 1 calc R
C23 C 0.5473(6) 0.8211(6) 0.4879(5) 0.0601(15) Uani 1 1 d .
H23 H 0.611897 0.847980 0.434510 0.072 Uiso 1 1 calc R
C24 C 0.8983(7) 0.7563(7) 0.7427(6) 0.0758(19) Uani 1 1 d .
H24A H 0.837597 0.844291 0.711035 0.114 Uiso 1 1 calc GR
H24B H 0.956137 0.729227 0.681317 0.114 Uiso 1 1 calc GR
H24C H 0.952941 0.748614 0.796829 0.114 Uiso 1 1 calc GR
C25 C 0.5793(7) 0.7219(6) 0.9271(5) 0.0644(17) Uani 1 1 d .
C26 C 0.5018(10) 0.6495(7) 0.9910(6) 0.086(2) Uani 1 1 d .
H26 H 0.543978 0.566197 1.041511 0.103 Uiso 1 1 calc R
C27 C 0.3648(10) 0.6979(9) 0.9815(7) 0.099(3) Uani 1 1 d .
H27 H 0.314877 0.647664 1.026043 0.119 Uiso 1 1 calc R
C28 C 0.3012(9) 0.8181(8) 0.9079(6) 0.089(2) Uani 1 1 d .
C29 C 0.3782(10) 0.8910(7) 0.8457(6) 0.092(2) Uani 1 1 d .
H29 H 0.334696 0.974911 0.796911 0.111 Uiso 1 1 calc R
C30 C 0.5137(9) 0.8458(7) 0.8525(5) 0.080(2) Uani 1 1 d .
H30 H 0.562511 0.897097 0.807748 0.096 Uiso 1 1 calc R
C31 C 0.1520(9) 0.8676(9) 0.8984(8) 0.126(3) Uani 1 1 d .
H31A H 0.105524 0.925962 0.939753 0.188 Uiso 1 1 calc GR
H31B H 0.122376 0.796995 0.930987 0.188 Uiso 1 1 calc GR
H31C H 0.132022 0.911716 0.818274 0.188 Uiso 1 1 calc GR

loop_
_atom_site_aniso_label
_atom_site_aniso_U_11
_atom_site_aniso_U_22
_atom_site_aniso_U_33
_atom_site_aniso_U_23
_atom_site_aniso_U_13
_atom_site_aniso_U_12
Cl1 0.0551(12) 0.137(2) 0.1180(17) -0.0557(15) -0.0051(11) 0.0048(12)
S1 0.1279(17) 0.0635(11) 0.0431(9) -0.0175(8) -0.0114(9) -0.0395(11)
O1 0.049(3) 0.062(3) 0.106(4) -0.005(3) 0.010(3) -0.010(2)
O2 0.041(2) 0.051(2) 0.052(2) -0.0182(19) -0.0010(18) -0.0181(19)
O3 0.091(3) 0.063(3) 0.040(2) -0.019(2) 0.004(2) -0.039(3)
O4 0.148(5) 0.066(3) 0.053(3) -0.008(2) -0.030(3) -0.038(3)
O5 0.166(5) 0.083(3) 0.056(3) -0.024(3) -0.017(3) -0.062(4)
N1 0.080(4) 0.062(3) 0.046(3) -0.020(2) -0.005(2) -0.031(3)
C1 0.068(5) 0.056(4) 0.081(5) -0.016(4) -0.002(4) -0.021(4)
C2 0.100(6) 0.051(4) 0.080(5) -0.005(4) -0.013(5) -0.026(4)
C3 0.106(6) 0.074(5) 0.061(4) -0.016(4) 0.019(4) -0.052(5)
C4 0.063(5) 0.084(5) 0.078(5) -0.021(4) 0.016(4) -0.033(4)
C5 0.059(4) 0.065(4) 0.051(3) -0.013(3) 0.004(3) -0.027(3)
C6 0.045(3) 0.055(4) 0.054(3) -0.023(3) -0.002(3) -0.021(3)
C7 0.046(4) 0.057(4) 0.065(4) -0.027(3) -0.003(3) -0.019(3)
C8 0.039(3) 0.048(3) 0.043(3) -0.011(3) -0.007(2) -0.013(3)
C9 0.054(4) 0.063(4) 0.047(3) -0.024(3) -0.011(3) -0.012(3)
C10 0.059(4) 0.077(4) 0.036(3) -0.021(3) -0.003(3) -0.012(3)
C11 0.056(4) 0.059(4) 0.042(3) -0.012(3) 0.006(3) -0.019(3)
C12 0.059(4) 0.045(3) 0.045(3) -0.015(3) -0.003(3) -0.017(3)
C13 0.037(3) 0.045(3) 0.034(3) -0.012(2) -0.008(2) -0.008(3)
C14 0.054(3) 0.039(3) 0.040(3) -0.013(2) 0.001(2) -0.023(3)
C15 0.051(3) 0.054(3) 0.042(3) -0.016(3) -0.005(3) -0.020(3)
C16 0.060(4) 0.046(3) 0.043(3) -0.016(3) -0.008(3) -0.017(3)
C17 0.097(6) 0.083(5) 0.059(4) -0.011(4) 0.018(4) -0.039(5)
C18 0.052(3) 0.053(3) 0.043(3) -0.027(3) 0.007(3) -0.027(3)
C19 0.073(5) 0.061(4) 0.065(4) -0.029(3) 0.011(3) -0.035(4)
C20 0.049(4) 0.097(6) 0.082(5) -0.043(5) 0.016(4) -0.035(4)
C21 0.056(4) 0.072(5) 0.067(4) -0.031(4) -0.003(3) -0.010(4)
C22 0.065(5) 0.060(4) 0.070(4) -0.015(3) -0.005(4) -0.006(4)
C23 0.051(4) 0.058(4) 0.061(4) -0.020(3) 0.003(3) -0.017(3)
C24 0.083(5) 0.086(5) 0.080(4) -0.037(4) -0.004(4) -0.044(4)
C25 0.096(5) 0.051(4) 0.040(3) -0.015(3) 0.006(3) -0.029(4)
C26 0.142(8) 0.051(4) 0.050(4) -0.012(3) 0.021(5) -0.043(5)
C27 0.115(8) 0.093(7) 0.080(6) -0.039(5) 0.043(5) -0.048(6)
C28 0.109(7) 0.066(5) 0.068(4) -0.017(4) 0.036(5) -0.038(5)
C29 0.111(7) 0.063(5) 0.068(5) -0.008(4) 0.024(5) -0.032(5)
C30 0.112(7) 0.073(5) 0.050(4) -0.013(4) 0.013(4) -0.049(5)
C31 0.109(8) 0.116(7) 0.107(7) -0.028(6) 0.048(6) -0.042(6)

loop_
_atom_type_symbol
_atom_type_description
_atom_type_scat_dispersion_real
_atom_type_scat_dispersion_imag
_atom_type_scat_source
C C 0.0033 0.0016 'International Tables Vol C Tables 4.2.6.8 and 6.1.1.4'
H H 0.0000 0.0000 'International Tables Vol C Tables 4.2.6.8 and 6.1.1.4'
Cl Cl 0.1484 0.1585 'International Tables Vol C Tables 4.2.6.8 and 6.1.1.4'
N N 0.0061 0.0033 'International Tables Vol C Tables 4.2.6.8 and 6.1.1.4'
O O 0.0106 0.0060 'International Tables Vol C Tables 4.2.6.8 and 6.1.1.4'
S S 0.1246 0.1234 'International Tables Vol C Tables 4.2.6.8 and 6.1.1.4'

loop_
_geom_angle_atom_site_label_1
_geom_angle_atom_site_label_2
_geom_angle_atom_site_label_3
_geom_angle
O4 S1 O5 118.9(3)
O4 S1 N1 110.4(3)
O4 S1 C25 109.9(3)
O5 S1 N1 103.9(3)
O5 S1 C25 109.0(3)
N1 S1 C25 103.6(3)
C7 O2 C8 115.6(4)
C16 N1 S1 117.5(4)
C16 N1 C24 123.1(5)
C24 N1 S1 119.2(4)
C2 C1 H1 119.0
C2 C1 C6 122.0(7)
C6 C1 H1 119.0
C1 C2 H2 120.4
C1 C2 C3 119.2(7)
C3 C2 H2 120.4
C2 C3 H3 119.9
C4 C3 C2 120.1(6)
C4 C3 H3 119.9
C3 C4 H4 120.1
C3 C4 C5 119.8(6)
C5 C4 H4 120.1
C4 C5 H5 119.7
C6 C5 C4 120.5(6)
C6 C5 H5 119.7
C1 C6 C7 118.8(5)
C5 C6 C1 118.4(6)
C5 C6 C7 122.7(5)
O1 C7 O2 121.3(5)
O1 C7 C6 125.6(6)
O2 C7 C6 113.1(5)
C9 C8 O2 119.5(5)
C13 C8 O2 118.3(4)
C13 C8 C9 122.2(5)
C8 C9 H9 120.7
C10 C9 C8 118.6(5)
C10 C9 H9 120.7
C9 C10 H10 119.3
C11 C10 C9 121.4(5)
C11 C10 H10 119.3
C10 C11 C12 118.7(5)
C10 C11 C17 120.8(5)
C12 C11 C17 120.6(6)
C11 C12 H12 118.8
C11 C12 C13 122.4(5)
C13 C12 H12 118.8
C8 C13 C12 116.7(4)
C8 C13 C14 120.2(4)
C12 C13 C14 123.2(5)
C13 C14 H14 107.1
C13 C14 C15 113.3(4)
C13 C14 C18 110.9(4)
C15 C14 H14 107.1
C18 C14 H14 107.1
C18 C14 C15 111.0(4)
C14 C15 H15A 109.5
C14 C15 H15B 109.5
H15A C15 H15B 108.1
C16 C15 C14 110.5(4)
C16 C15 H15A 109.5
C16 C15 H15B 109.5
O3 C16 N1 119.6(5)
O3 C16 C15 122.6(5)
N1 C16 C15 117.8(5)
C11 C17 H17A 109.5
C11 C17 H17B 109.5
C11 C17 H17C 109.5
H17A C17 H17B 109.5
H17A C17 H17C 109.5
H17B C17 H17C 109.5
C19 C18 C14 122.0(5)
C23 C18 C14 121.0(5)
C23 C18 C19 117.0(6)
C18 C19 H19 120.3
C18 C19 C20 119.4(6)
C20 C19 H19 120.3
C19 C20 H20 119.6
C21 C20 C19 120.9(6)
C21 C20 H20 119.6
C20 C21 Cl1 119.7(6)
C20 C21 C22 120.8(6)
C22 C21 Cl1 119.4(6)
C21 C22 H22 120.4
C21 C22 C23 119.2(6)
C23 C22 H22 120.4
C18 C23 H23 118.6
C22 C23 C18 122.7(6)
C22 C23 H23 118.6
N1 C24 H24A 109.5
N1 C24 H24B 109.5
N1 C24 H24C 109.5
H24A C24 H24B 109.5
H24A C24 H24C 109.5
H24B C24 H24C 109.5
C26 C25 S1 122.7(6)
C26 C25 C30 118.0(7)
C30 C25 S1 119.3(6)
C25 C26 H26 119.3
C27 C26 C25 121.4(7)
C27 C26 H26 119.3
C26 C27 H27 119.7
C28 C27 C26 120.6(8)
C28 C27 H27 119.7
C27 C28 C29 117.9(9)
C27 C28 C31 119.4(7)
C29 C28 C31 122.7(8)
C28 C29 H29 118.5
C30 C29 C28 122.9(8)
C30 C29 H29 118.5
C25 C30 H30 120.5
C29 C30 C25 119.1(7)
C29 C30 H30 120.5
C28 C31 H31A 109.5
C28 C31 H31B 109.5
C28 C31 H31C 109.5
H31A C31 H31B 109.5
H31A C31 H31C 109.5
H31B C31 H31C 109.5

loop_
_geom_bond_atom_site_label_1
_geom_bond_atom_site_label_2
_geom_bond_distance
Cl1 C21 1.740(7)
S1 O4 1.428(5)
S1 O5 1.429(4)
S1 N1 1.676(5)
S1 C25 1.752(7)
O1 C7 1.199(6)
O2 C7 1.359(7)
O2 C8 1.403(6)
O3 C16 1.206(6)
N1 C16 1.394(7)
N1 C24 1.462(7)
C1 H1 0.9300
C1 C2 1.351(9)
C1 C6 1.375(8)
C2 H2 0.9300
C2 C3 1.384(10)
C3 H3 0.9300
C3 C4 1.358(10)
C4 H4 0.9300
C4 C5 1.386(8)
C5 H5 0.9300
C5 C6 1.367(8)
C6 C7 1.459(8)
C8 C9 1.384(7)
C8 C13 1.383(7)
C9 H9 0.9300
C9 C10 1.378(8)
C10 H10 0.9300
C10 C11 1.367(8)
C11 C12 1.379(7)
C11 C17 1.505(8)
C12 H12 0.9300
C12 C13 1.394(7)
C13 C14 1.515(6)
C14 H14 0.9800
C14 C15 1.527(7)
C14 C18 1.521(7)
C15 H15A 0.9700
C15 H15B 0.9700
C15 C16 1.513(7)
C17 H17A 0.9600
C17 H17B 0.9600
C17 H17C 0.9600
C18 C19 1.384(8)
C18 C23 1.379(8)
C19 H19 0.9300
C19 C20 1.409(9)
C20 H20 0.9300
C20 C21 1.337(9)
C21 C22 1.346(9)
C22 H22 0.9300
C22 C23 1.373(8)
C23 H23 0.9300
C24 H24A 0.9600
C24 H24B 0.9600
C24 H24C 0.9600
C25 C26 1.385(9)
C25 C30 1.387(9)
C26 H26 0.9300
C26 C27 1.367(11)
C27 H27 0.9300
C27 C28 1.350(11)
C28 C29 1.382(10)
C28 C31 1.488(12)
C29 H29 0.9300
C29 C30 1.348(10)
C30 H30 0.9300
C31 H31A 0.9600
C31 H31B 0.9600
C31 H31C 0.9600

loop_
_diffrn_oxdiff_twin_id
_diffrn_oxdiff_twin_ratio
_diffrn_oxdiff_twin_reflns_isolated
_diffrn_oxdiff_twin_reflns_overlapped
1 0.5994 2680 7573
2 0.4006 2669 7573
